data_4510361
loop_
_publ_author_name
'Chesman, Anthony S. R.'
'Hodgson, Jennifer L.'
'Izgorodina, Ekaterina I.'
'Urbatsch, Aron'
'Turner, David R.'
'Deacon, Glen B.'
'Batten, Stuart R.'

_publ_section_title
;
 Anion--Anion Interactions in the Crystal Packing of Functionalized
 Methanide Anions: An Experimental and Computational Study
;
_journal_issue 4
_journal_name_full 'Crystal Growth &amp; Design'
_journal_page_first 1922
_journal_paper_doi 10.1021/cg500051m
_journal_volume 14
_journal_year 2014
_chemical_formula_moiety 'C3 N3 O, C4 H12 N'
_chemical_formula_sum 'C7 H12 N4 O'
_chemical_formula_weight 168.21
_chemical_name_common (Me4N)(dcnm)
_chemical_name_systematic
;
 Tetramethylammonium dicyanonitrosomethanide
;
_space_group_IT_number 11
_symmetry_cell_setting monoclinic
_symmetry_space_group_name_Hall '-P 2yb'
_symmetry_space_group_name_H-M 'P 1 21/m 1'
_atom_sites_solution_hydrogens geom
_atom_sites_solution_primary direct
_atom_sites_solution_secondary difmap
_audit_creation_method SHELXL-97
_cell_angle_alpha 90.00
_cell_angle_beta 116.56(3)
_cell_angle_gamma 90.00
_cell_formula_units_Z 2
_cell_length_a 8.6630(17)
_cell_length_b 6.5838(13)
_cell_length_c 9.0253(18)
_cell_measurement_reflns_used 3128
_cell_measurement_temperature 123(1)
_cell_measurement_theta_max 27.49
_cell_measurement_theta_min 2.52
_cell_volume 460.4(2)
_computing_cell_refinement 'DENZO-SMN (Otwinowski & Minor, 1997)'
_computing_data_collection 'Collect (Hooft, 1999)'
_computing_data_reduction 'DENZO-SMN (Otwinowski & Minor, 1997)'
_computing_molecular_graphics 'X-Seed (Barbour, 1999)'
_computing_publication_material 'CIFTAB (Sheldrick, 1997)'
_computing_structure_refinement 'SHELXL-97 (Sheldrick, 1997)'
_computing_structure_solution 'SHELXS-97 (Sheldrick, 1990)'
_diffrn_ambient_temperature 123(1)
_diffrn_measured_fraction_theta_full 0.991
_diffrn_measured_fraction_theta_max 0.991
_diffrn_measurement_device_type 'Nonius KappaCCD'
_diffrn_measurement_method 'phi and omega scans'
_diffrn_radiation_monochromator graphite
_diffrn_radiation_source 'fine-focus sealed tube'
_diffrn_radiation_type MoK\a
_diffrn_radiation_wavelength 0.71073
_diffrn_reflns_av_R_equivalents 0.0606
_diffrn_reflns_av_sigmaI/netI 0.0489
_diffrn_reflns_limit_h_max 9
_diffrn_reflns_limit_h_min -11
_diffrn_reflns_limit_k_max 7
_diffrn_reflns_limit_k_min -8
_diffrn_reflns_limit_l_max 11
_diffrn_reflns_limit_l_min -9
_diffrn_reflns_number 3128
_diffrn_reflns_theta_full 27.49
_diffrn_reflns_theta_max 27.49
_diffrn_reflns_theta_min 2.52
_exptl_absorpt_coefficient_mu 0.086
_exptl_absorpt_correction_T_max 0.9829
_exptl_absorpt_correction_T_min 0.9745
_exptl_absorpt_correction_type empirical
_exptl_absorpt_process_details SORTAV
_exptl_crystal_colour Yellow
_exptl_crystal_density_diffrn 1.213
_exptl_crystal_density_method 'not measured'
_exptl_crystal_description Needle
_exptl_crystal_F_000 180
_exptl_crystal_size_max 0.30
_exptl_crystal_size_mid 0.20
_exptl_crystal_size_min 0.10
_refine_diff_density_max 0.325
_refine_diff_density_min -0.389
_refine_diff_density_rms 0.073
_refine_ls_extinction_coef none
_refine_ls_extinction_method SHELXL
_refine_ls_goodness_of_fit_ref 1.140
_refine_ls_hydrogen_treatment constr
_refine_ls_matrix_type full
_refine_ls_number_parameters 86
_refine_ls_number_reflns 1137
_refine_ls_number_restraints 0
_refine_ls_restrained_S_all 1.140
_refine_ls_R_factor_all 0.0858
_refine_ls_R_factor_gt 0.0691
_refine_ls_shift/su_max 0.000
_refine_ls_shift/su_mean 0.000
_refine_ls_structure_factor_coef Fsqd
_refine_ls_weighting_details 'calc w=1/[\s^2^(Fo^2^)+(0.2000P)^2^+0.0000P] where P=(Fo^2^+2Fc^2^)/3'
_refine_ls_weighting_scheme calc
_refine_ls_wR_factor_gt 0.1782
_refine_ls_wR_factor_ref 0.1954
_reflns_number_gt 879
_reflns_number_total 1137
_reflns_threshold_expression >2sigma(I)
_cod_data_source_file 1-(Me4N)(dcnm).CIF
_cod_data_source_block ME4NDCNM.CIF
_cod_depositor_comments
;
The following automatic conversions were performed:

'_exptl_absorpt_correction_type' value 'Empirical' changed to
'empirical' according to
/usr/data/users/saulius/automatic-downloads/current/ACS/lib/dictionaries/cif_core.dic
dictionary named 'cif_core.dic' version 2.4.2 from 2011-04-26.

Automatic conversion script
Id: cif_fix_values 2281 2013-09-26 08:29:07Z andrius 
;
_cod_original_sg_symbol_H-M P21/m
_cod_database_code 4510361

loop_
_symmetry_equiv_pos_as_xyz
'x, y, z'
'-x, y+1/2, -z'
'-x, -y, -z'
'x, -y-1/2, z'

loop_
_atom_site_label
_atom_site_type_symbol
_atom_site_fract_x
_atom_site_fract_y
_atom_site_fract_z
_atom_site_U_iso_or_equiv
_atom_site_adp_type
_atom_site_occupancy
_atom_site_symmetry_multiplicity
_atom_site_calc_flag
_atom_site_refinement_flags
_atom_site_disorder_assembly
_atom_site_disorder_group
N4 N 0.7056(2) 0.2500 0.3283(2) 0.0275(5) Uani 1 2 d S . .
C4 C 0.6671(2) 0.0653(3) 0.4010(2) 0.0411(5) Uani 1 1 d . . .
H4A H 0.7364 0.0670 0.5215 0.062 Uiso 1 1 calc R . .
H4B H 0.6953 -0.0562 0.3551 0.062 Uiso 1 1 calc R . .
H4C H 0.5443 0.0634 0.3741 0.062 Uiso 1 1 calc R . .
C5 C 0.8911(3) 0.2500 0.3654(4) 0.0413(7) Uani 1 2 d S . .
H5A H 0.9626 0.2515 0.4856 0.062 Uiso 1 2 calc SR . .
H5B H 0.9162 0.3708 0.3164 0.062 Uiso 0.50 1 calc PR . .
H5C H 0.9168 0.1277 0.3185 0.062 Uiso 0.50 1 calc PR . .
C6 C 0.5980(4) 0.2500 0.1452(3) 0.0530(8) Uani 1 2 d S . .
H6A H 0.4761 0.2361 0.1198 0.079 Uiso 0.50 1 calc PR . .
H6B H 0.6322 0.1360 0.0964 0.079 Uiso 0.50 1 calc PR . .
H6C H 0.6152 0.3779 0.0990 0.079 Uiso 0.50 1 calc PR . .
C2 C 0.8311(5) 0.2500 0.8772(3) 0.0460(8) Uani 1 2 d S A .
N3 N 1.2137(3) 0.2500 1.2502(4) 0.0512(7) Uani 1 2 d S . .
C3 C 1.1237(4) 0.2500 1.1097(4) 0.0409(7) Uani 1 2 d S A .
C1 C 1.0129(5) 0.2500 0.9360(4) 0.0477(8) Uani 1 2 d S . .
N1A N 1.0487(5) 0.2500 0.8037(8) 0.0339(13) Uani 0.685(13) 2 d SP A 2
N2 N 0.6834(5) 0.2500 0.8284(3) 0.0634(9) Uani 1 2 d S . .
O1A O 1.2100(6) 0.2500 0.8495(5) 0.0405(11) Uani 0.685(13) 2 d SP A 2
O1B O 1.0696(8) 0.2500 0.7264(12) 0.038(3) Uani 0.315(13) 2 d SP A 1
N1B N 1.1522(17) 0.2500 0.8882(11) 0.029(2) Uani 0.315(13) 2 d SP A 1

loop_
_atom_site_aniso_label
_atom_site_aniso_U_11
_atom_site_aniso_U_22
_atom_site_aniso_U_33
_atom_site_aniso_U_23
_atom_site_aniso_U_13
_atom_site_aniso_U_12
N4 0.0311(10) 0.0266(10) 0.0246(9) 0.000 0.0123(8) 0.000
C4 0.0510(11) 0.0303(10) 0.0510(10) 0.0031(8) 0.0309(9) -0.0041(8)
C5 0.0375(14) 0.0332(14) 0.0605(16) 0.000 0.0283(12) 0.000
C6 0.0584(18) 0.068(2) 0.0239(12) 0.000 0.0103(12) 0.000
C2 0.089(2) 0.0240(13) 0.0342(13) 0.000 0.0354(15) 0.000
N3 0.0445(14) 0.0341(13) 0.079(2) 0.000 0.0307(13) 0.000
C3 0.0491(16) 0.0223(12) 0.0658(19) 0.000 0.0388(15) 0.000
C1 0.094(2) 0.0212(12) 0.0527(16) 0.000 0.0552(16) 0.000
N1A 0.042(2) 0.0298(17) 0.031(3) 0.000 0.016(2) 0.000
N2 0.085(2) 0.0456(16) 0.0409(14) 0.000 0.0112(14) 0.000
O1A 0.046(2) 0.0452(17) 0.0375(18) 0.000 0.0257(16) 0.000
O1B 0.050(4) 0.047(4) 0.020(5) 0.000 0.019(3) 0.000
N1B 0.040(5) 0.031(4) 0.018(4) 0.000 0.015(4) 0.000

loop_
_atom_type_symbol
_atom_type_description
_atom_type_scat_dispersion_real
_atom_type_scat_dispersion_imag
_atom_type_scat_source
C C 0.0033 0.0016 'International Tables Vol C Tables 4.2.6.8 and 6.1.1.4'
H H 0.0000 0.0000 'International Tables Vol C Tables 4.2.6.8 and 6.1.1.4'
N N 0.0061 0.0033 'International Tables Vol C Tables 4.2.6.8 and 6.1.1.4'
O O 0.0106 0.0060 'International Tables Vol C Tables 4.2.6.8 and 6.1.1.4'

loop_
_geom_angle_atom_site_label_1
_geom_angle_atom_site_label_2
_geom_angle_atom_site_label_3
_geom_angle
_geom_angle_site_symmetry_1
_geom_angle_site_symmetry_3
C5 N4 C4 109.44(12) . 4_565
C5 N4 C4 109.44(12) . .
C4 N4 C4 109.56(18) 4_565 .
C5 N4 C6 109.0(2) . .
C4 N4 C6 109.67(13) 4_565 .
C4 N4 C6 109.67(13) . .
N2 C2 C1 179.5(3) . .
N3 C3 C1 179.8(3) . .
N1A C1 C2 108.8(3) . .
N1A C1 C3 131.2(3) . .
C2 C1 C3 120.0(2) . .
N1A C1 N1B 36.3(3) . .
C2 C1 N1B 145.1(4) . .
C3 C1 N1B 95.0(4) . .
O1A N1A C1 111.3(6) . .
O1B N1B C1 102.7(11) . .

loop_
_geom_bond_atom_site_label_1
_geom_bond_atom_site_label_2
_geom_bond_distance
_geom_bond_site_symmetry_2
N4 C5 1.488(3) .
N4 C4 1.489(2) 4_565
N4 C4 1.489(2) .
N4 C6 1.490(3) .
C2 N2 1.152(4) .
C2 C1 1.419(5) .
N3 C3 1.154(4) .
C3 C1 1.426(4) .
C1 N1A 1.361(7) .
C1 N1B 1.452(16) .
N1A O1A 1.268(7) .
O1B N1B 1.308(14) .
